data_7249012
loop_
_publ_author_name
'Panda, Subhra Jyoti'
'Agrawalla, Suraj Kumar'
'Purohit, Chandra Shekhar'

_publ_section_title
;
 Crystallographic insight into the binding modes of group 12 metal cations
 with N7-alkylated purines
;
_journal_issue 33
_journal_name_full CrystEngComm
_journal_page_first 4418
_journal_page_last 4430
_journal_paper_doi 10.1039/D4CE00341A
_journal_volume 26
_journal_year 2024
_chemical_formula_moiety '2(C24 H18 Cl3.917 N8 Zn)'
_chemical_formula_sum 'C48 H36 Cl7.91 N16 Zn2'
_chemical_formula_weight 1248.25
_space_group_crystal_system triclinic
_space_group_IT_number 2
_space_group_name_Hall '-P 1'
_space_group_name_H-M_alt 'P -1'
_atom_sites_solution_hydrogens geom
_audit_creation_date 2024-03-28
_audit_creation_method
;
Olex2 1.3
(compiled 2020.11.12 svn.r5f609507 for OlexSys, GUI svn.r6408)
;
_audit_update_record
;
2024-06-02 deposited with the CCDC.	2024-07-09 downloaded from the CCDC.
;
_cell_angle_alpha 90.232(2)
_cell_angle_beta 96.974(2)
_cell_angle_gamma 92.585(2)
_cell_formula_units_Z 2
_cell_length_a 9.9320(2)
_cell_length_b 14.3027(3)
_cell_length_c 19.3085(4)
_cell_measurement_reflns_used 17436
_cell_measurement_temperature 260.89
_cell_measurement_theta_max 75.6630
_cell_measurement_theta_min 3.8030
_cell_volume 2719.67(10)
_computing_cell_refinement 'CrysAlisPro 1.171.40.67a (Rigaku OD, 2019)'
_computing_data_collection 'CrysAlisPro 1.171.40.67a (Rigaku OD, 2019)'
_computing_data_reduction 'CrysAlisPro 1.171.40.67a (Rigaku OD, 2019)'
_computing_molecular_graphics 'Olex2 1.3 (Dolomanov et al., 2009)'
_computing_publication_material 'Olex2 1.3 (Dolomanov et al., 2009)'
_computing_structure_refinement 'SHELXL 2018/3 (Sheldrick, 2015)'
_computing_structure_solution 'SHELXT 2018/2 (Sheldrick, 2018)'
_diffrn_ambient_temperature 260.89
_diffrn_detector_area_resol_mean 5.8140
_diffrn_detector_type 'Pilatus 200K'
_diffrn_measured_fraction_theta_full 0.994
_diffrn_measured_fraction_theta_max 0.961
_diffrn_measurement_details
;
List of Runs (angles in degrees, time in seconds):

  # Type    Start    End  Width  t~exp~   \w     \q     \k     \f   Frames
#--------------------------------------------------------------------------
  1  \w    -71.00  21.34   0.38    2.00    --  -38.50  93.00 -31.00  243
  2  \w      0.00  80.94   0.38    2.00    --   49.56 -93.00-143.00  213
  3  \w     34.00 105.06   0.38    2.00    --  102.63 -93.00-143.00  187
  4  \w   -101.00 -23.86   0.38    2.00    --  -38.50 -64.00-159.86  203
  5  \w   -108.00 -34.28   0.38    2.00    --  -38.50 -19.00  60.00  194
  6  \w     46.00 115.16   0.38    2.00    --   49.56  37.00   0.00  182
  7  \w    -17.00  52.16   0.38    2.00    --   49.56 -37.00  90.00  182
  8  \w    -17.00  52.16   0.38    2.00    --   49.56 -37.00   0.00  182
  9  \w    -13.00  60.34   0.38    2.00    --   49.56 -57.00-120.00  193
 10  \w     95.00 171.00   0.38    2.00    --  102.63  15.00  30.00  200
 11  \w     40.00 116.00   0.38    2.00    --  102.63 -61.00  60.00  200
 12  \w     90.00 163.72   0.38    2.00    --  102.63  61.00-120.00  194
 13  \w     40.00 111.06   0.38    2.00    --  102.63-125.00-150.00  187
 14  \w     38.00 125.02   0.38    2.00    --  102.63 -77.00-150.00  229
 15  \w     95.00 171.00   0.38    2.00    --  102.63  15.00-180.00  200
 16  \w     92.00 165.34   0.38    2.00    --  102.63  55.00  56.97  193
 17  \w     98.00 165.64   0.38    2.00    --  102.63  45.00 -90.00  178
 18  \w     34.00 106.20   0.38    2.00    --  102.63 -94.00  60.00  190
 19  \w     98.00 165.64   0.38    2.00    --  102.63  45.00 120.00  178
 20  \w     34.00 106.20   0.38    2.00    --  102.63 -94.00 -30.00  190
 21  \w     90.00 163.72   0.38    2.00    --  102.63  61.00-180.00  194
 22  \w     38.00 125.02   0.38    2.00    --  102.63 -77.00  60.00  229
 23  \w     34.00 106.20   0.38    2.00    --  102.63 -94.00-150.00  190
 24  \w     97.00 164.64   0.38    2.00    --  102.63 125.00 120.00  178
 25  \w    103.00 165.70   0.38    2.00    --  102.63  77.00   0.00  165
 26  \w     40.00 111.06   0.38    2.00    --  102.63-125.00   0.00  187
 27  \w     34.00 106.20   0.38    2.00    --  102.63 -94.00  90.00  190
 28  \w     97.00 164.64   0.38    2.00    --  102.63 125.00  60.00  178
 29  \w     40.00 116.00   0.38    2.00    --  102.63 -61.00 -60.00  200
 30  \w    103.00 165.70   0.38    2.00    --  102.63  77.00 150.00  165
 31  \w    104.00 170.12   0.38    2.00    --  102.63  93.00 -31.00  174
;
_diffrn_measurement_device 'four-circle diffractometer'
_diffrn_measurement_device_type 'SuperNova, Dual, Cu at home/near, Pilatus 200K'
_diffrn_measurement_method '\w scans'
_diffrn_radiation_type CuK\a
_diffrn_radiation_wavelength 1.54184
_diffrn_reflns_av_R_equivalents 0.0501
_diffrn_reflns_av_unetI/netI 0.0395
_diffrn_reflns_Laue_measured_fraction_full 0.994
_diffrn_reflns_Laue_measured_fraction_max 0.961
_diffrn_reflns_limit_h_max 9
_diffrn_reflns_limit_h_min -12
_diffrn_reflns_limit_k_max 17
_diffrn_reflns_limit_k_min -17
_diffrn_reflns_limit_l_max 24
_diffrn_reflns_limit_l_min -24
_diffrn_reflns_number 42962
_diffrn_reflns_point_group_measured_fraction_full 0.994
_diffrn_reflns_point_group_measured_fraction_max 0.961
_diffrn_reflns_theta_full 67.684
_diffrn_reflns_theta_max 76.786
_diffrn_reflns_theta_min 4.615
_exptl_absorpt_coefficient_mu 5.080
_exptl_absorpt_correction_T_max 1.00000
_exptl_absorpt_correction_T_min 0.62741
_exptl_absorpt_correction_type multi-scan
_exptl_absorpt_process_details
;
CrysAlisPro 1.171.40.67a (Rigaku Oxford Diffraction, 2019)
Empirical absorption correction using spherical harmonics,
 implemented in SCALE3 ABSPACK scaling algorithm.
;
_exptl_crystal_colour 'clear yellowish yellow'
_exptl_crystal_colour_lustre clear
_exptl_crystal_colour_modifier yellowish
_exptl_crystal_colour_primary yellow
_exptl_crystal_density_diffrn 1.524
_exptl_crystal_description plate
_exptl_crystal_F_000 1261
_exptl_crystal_preparation 'As per the reaction scheme'
_exptl_crystal_recrystallization_method 'Slow evaporation'
_exptl_crystal_size_max 0.24
_exptl_crystal_size_mid 0.21
_exptl_crystal_size_min 0.14
_refine_diff_density_max 1.832
_refine_diff_density_min -0.840
_refine_diff_density_rms 0.096
_refine_ls_extinction_method none
_refine_ls_goodness_of_fit_ref 1.060
_refine_ls_hydrogen_treatment constr
_refine_ls_matrix_type full
_refine_ls_number_parameters 668
_refine_ls_number_reflns 11029
_refine_ls_number_restraints 0
_refine_ls_restrained_S_all 1.060
_refine_ls_R_factor_all 0.0842
_refine_ls_R_factor_gt 0.0699
_refine_ls_shift/su_max 0.000
_refine_ls_shift/su_mean 0.000
_refine_ls_structure_factor_coef Fsqd
_refine_ls_weighting_details 'w=1/[\s^2^(Fo^2^)+(0.1440P)^2^+1.6062P] where P=(Fo^2^+2Fc^2^)/3'
_refine_ls_weighting_scheme calc
_refine_ls_wR_factor_gt 0.2139
_refine_ls_wR_factor_ref 0.2295
_reflns_Friedel_coverage 0.000
_reflns_number_gt 8426
_reflns_number_total 11029
_reflns_threshold_expression 'I > 2\s(I)'
_cod_data_source_file d4ce00341a2.cif
_cod_data_source_block ZnBCP
_cod_depositor_comments 'Adding full bibliography for 7249004--7249012.cif.'
_cod_database_code 7249012
_shelx_shelxl_version_number 2018/3
_shelx_space_group_comment
;
The symmetry employed for this shelxl refinement is uniquely defined
by the following loop, which should always be used as a source of
symmetry information in preference to the above space-group names.
They are only intended as comments.
;
_shelx_estimated_absorpt_t_max 0.537
_shelx_estimated_absorpt_t_min 0.375
_olex2_refinement_description
;
1. Fixed Uiso
 At 1.2 times of:
  All C(H) groups, All C(H,H) groups
2.a Secondary CH2 refined with riding coordinates:
 C10(H10C,H10D), C10A(H10A,H10B), C00Z(H00A,H00B), C01Y(H01B,H01C)
2.b Aromatic/amide H refined with riding coordinates:
 C2(H2), C2A(H2A), C8(H8), C8A(H8A), C12(H12), C12A(H12A), C13(H13),
 C13A(H13A), C14(H14), C14A(H14A), C15(H15), C15A(H15A), C16(H16), C16A(H16A),
 C01A(H01A), C01G(H01G), C01L(H01L), C01M(H01M), C01R(H01R), C01W(H01W),
 C01X(H01X), C01Z(H01Z), C011(H011), C013(H013), C019(H019), C020(H020),
 C021(H021), C022(H022)
;
_olex2_submission_special_instructions 'No special instructions were received'
_oxdiff_exptl_absorpt_empirical_details
;
Empirical correction (ABSPACK) includes:
- Absorption correction using spherical harmonics
- Frame scaling
;

loop_
_space_group_symop_operation_xyz
'x, y, z'
'-x, -y, -z'

loop_
_atom_site_label
_atom_site_type_symbol
_atom_site_fract_x
_atom_site_fract_y
_atom_site_fract_z
_atom_site_U_iso_or_equiv
_atom_site_adp_type
_atom_site_occupancy
_atom_site_site_symmetry_order
_atom_site_calc_flag
_atom_site_refinement_flags_posn
_atom_site_refinement_flags_adp
_atom_site_refinement_flags_occupancy
_atom_site_disorder_assembly
_atom_site_disorder_group
Zn1 Zn 0.22278(5) 0.39051(4) 0.55521(2) 0.04882(17) Uani 1 1 d . . . . .
Cl1 Cl -0.0686(4) 0.1146(4) 0.2790(2) 0.217(3) Uani 0.917(10) 1 d . . . . .
Cl1A Cl 0.72126(15) 0.09089(11) 0.69078(8) 0.0904(4) Uani 1 1 d . . . . .
Cl06 Cl 0.06031(12) 0.39140(9) 0.62449(6) 0.0692(3) Uani 1 1 d . . . . .
Cl08 Cl 0.30622(14) 0.53674(8) 0.54008(7) 0.0757(3) Uani 1 1 d . . . . .
N1 N 0.1321(5) 0.0896(3) 0.3609(2) 0.0721(10) Uani 1 1 d . . . . .
N1A N 0.4972(4) 0.1273(3) 0.7375(2) 0.0671(10) Uani 1 1 d . . . . .
N3 N 0.2430(4) 0.1889(3) 0.4535(2) 0.0635(9) Uani 1 1 d . . . . .
N3A N 0.3271(4) 0.2321(3) 0.68966(18) 0.0573(8) Uani 1 1 d . . . . .
N7 N -0.0258(4) 0.3164(3) 0.37221(18) 0.0598(9) Uani 1 1 d . . . . .
N7A N 0.5866(3) 0.2544(2) 0.58183(17) 0.0512(7) Uani 1 1 d . . . . .
N9 N 0.1366(4) 0.3366(3) 0.46181(17) 0.0578(8) Uani 1 1 d . . . . .
N9A N 0.3849(3) 0.3143(2) 0.58731(16) 0.0487(7) Uani 1 1 d . . . . .
C2 C 0.2280(5) 0.1118(4) 0.4157(3) 0.0731(13) Uani 1 1 d . . . . .
H2 H 0.290953 0.066632 0.427920 0.088 Uiso 1 1 calc R U . . .
C2A C 0.3802(5) 0.1712(3) 0.7363(2) 0.0661(11) Uani 1 1 d . . . . .
H2A H 0.329551 0.157232 0.772657 0.079 Uiso 1 1 calc R U . . .
C4 C 0.1492(4) 0.2507(3) 0.4325(2) 0.0520(9) Uani 1 1 d . . . . .
C4A C 0.4078(4) 0.2519(3) 0.64090(19) 0.0462(8) Uani 1 1 d . . . . .
C5 C 0.0481(4) 0.2364(3) 0.3767(2) 0.0556(9) Uani 1 1 d . . . . .
C5A C 0.5345(4) 0.2131(3) 0.63801(19) 0.0486(8) Uani 1 1 d . . . . .
C6 C 0.0409(5) 0.1512(3) 0.3420(2) 0.0639(11) Uani 1 1 d . . . . .
C6A C 0.5756(5) 0.1497(3) 0.6892(2) 0.0583(10) Uani 1 1 d . . . . .
C8 C 0.0311(5) 0.3730(3) 0.4241(2) 0.0642(11) Uani 1 1 d . . . . .
H8 H 0.000008 0.431690 0.432925 0.077 Uiso 1 1 calc R U . . .
C8A C 0.4935(4) 0.3131(3) 0.5542(2) 0.0525(9) Uani 1 1 d . . . . .
H8A H 0.504420 0.349483 0.515276 0.063 Uiso 1 1 calc R U . . .
C10 C -0.1413(5) 0.3390(4) 0.3205(2) 0.0685(12) Uani 1 1 d . . . . .
H10C H -0.182129 0.394514 0.335992 0.082 Uiso 1 1 calc R U . . .
H10D H -0.209305 0.287830 0.318036 0.082 Uiso 1 1 calc R U . . .
C10A C 0.7185(4) 0.2416(3) 0.5560(2) 0.0585(10) Uani 1 1 d . . . . .
H10A H 0.787525 0.235743 0.595621 0.070 Uiso 1 1 calc R U . . .
H10B H 0.742539 0.296985 0.530519 0.070 Uiso 1 1 calc R U . . .
C11 C -0.1003(5) 0.3558(3) 0.2484(2) 0.0591(10) Uani 1 1 d . . . . .
C11A C 0.7184(4) 0.1569(3) 0.5091(2) 0.0582(10) Uani 1 1 d . . . . .
C12 C -0.0095(6) 0.4269(4) 0.2379(3) 0.0740(13) Uani 1 1 d . . . . .
H12 H 0.026825 0.465324 0.275139 0.089 Uiso 1 1 calc R U . . .
C12A C 0.6013(5) 0.1132(4) 0.4769(3) 0.0730(13) Uani 1 1 d . . . . .
H12A H 0.517652 0.134891 0.484911 0.088 Uiso 1 1 calc R U . . .
C13 C 0.0296(7) 0.4425(4) 0.1714(3) 0.0829(15) Uani 1 1 d . . . . .
H13 H 0.091007 0.491445 0.164184 0.100 Uiso 1 1 calc R U . . .
C13A C 0.6062(7) 0.0367(5) 0.4324(3) 0.0901(17) Uani 1 1 d . . . . .
H13A H 0.526058 0.006921 0.411768 0.108 Uiso 1 1 calc R U . . .
C14 C -0.0240(6) 0.3845(4) 0.1170(3) 0.0818(15) Uani 1 1 d . . . . .
H14 H 0.003234 0.393342 0.072970 0.098 Uiso 1 1 calc R U . . .
C14A C 0.7281(8) 0.0056(4) 0.4191(3) 0.0872(17) Uani 1 1 d . . . . .
H14A H 0.731377 -0.043516 0.387684 0.105 Uiso 1 1 calc R U . . .
C15 C -0.1170(6) 0.3140(4) 0.1271(3) 0.0788(15) Uani 1 1 d . . . . .
H15 H -0.154070 0.275949 0.089816 0.095 Uiso 1 1 calc R U . . .
C15A C 0.8411(8) 0.0450(5) 0.4507(4) 0.099(2) Uani 1 1 d . . . . .
H15A H 0.923809 0.021605 0.442951 0.119 Uiso 1 1 calc R U . . .
C16 C -0.1562(5) 0.2990(4) 0.1930(2) 0.0705(12) Uani 1 1 d . . . . .
H16 H -0.219590 0.251073 0.199825 0.085 Uiso 1 1 calc R U . . .
C16A C 0.8395(6) 0.1226(4) 0.4964(4) 0.0874(16) Uani 1 1 d . . . . .
H16A H 0.920737 0.150132 0.517804 0.105 Uiso 1 1 calc R U . . .
Zn02 Zn 0.08472(6) 0.25041(5) -0.09592(3) 0.0675(2) Uani 1 1 d . . . . .
Cl2 Cl -0.10391(14) 0.27434(16) -0.05130(7) 0.0999(5) Uani 1 1 d . . . . .
Cl3 Cl 0.0617(2) 0.15389(17) -0.18711(11) 0.1297(8) Uani 1 1 d . . . . .
Cl07 Cl 0.51449(17) 0.63902(12) -0.12774(9) 0.0963(5) Uani 1 1 d . . . . .
Cl09 Cl 0.6020(3) 0.0419(2) 0.11707(13) 0.1413(8) Uani 1 1 d . . . . .
N00F N 0.1886(4) 0.3642(3) -0.12661(19) 0.0611(9) Uani 1 1 d . . . . .
N00G N 0.3197(4) 0.4508(3) -0.18862(18) 0.0580(8) Uani 1 1 d . . . . .
N00K N 0.2330(5) 0.4524(3) -0.0182(2) 0.0715(11) Uani 1 1 d . . . . .
N00N N 0.2165(4) 0.1983(3) -0.0184(2) 0.0765(11) Uani 1 1 d . . . . .
N00S N 0.3872(5) 0.5838(3) -0.0228(2) 0.0789(12) Uani 1 1 d . . . . .
N01O N 0.6074(6) 0.1317(5) 0.0016(4) 0.118(2) Uani 1 1 d . . . . .
N015 N 0.4266(5) 0.2065(4) -0.0686(3) 0.0866(13) Uani 1 1 d . . . . .
N016 N 0.2895(5) 0.1230(4) 0.0791(3) 0.0858(13) Uani 1 1 d . . . . .
C00R C 0.2506(4) 0.4362(3) -0.0851(2) 0.0582(10) Uani 1 1 d . . . . .
C00U C 0.5225(4) 0.4383(3) -0.2523(2) 0.0577(10) Uani 1 1 d . . . . .
C00V C 0.3340(5) 0.4908(3) -0.1228(2) 0.0584(10) Uani 1 1 d . . . . .
C00Z C 0.3855(5) 0.4795(4) -0.2499(2) 0.0630(11) Uani 1 1 d . . . . .
H00A H 0.396741 0.547180 -0.249985 0.076 Uiso 1 1 calc R U . . .
H00B H 0.326364 0.460533 -0.291828 0.076 Uiso 1 1 calc R U . . .
C01A C 0.5788(5) 0.3779(4) -0.2042(2) 0.0656(11) Uani 1 1 d . . . . .
H01A H 0.533418 0.360758 -0.166530 0.079 Uiso 1 1 calc R U . . .
C01E C 0.3514(5) 0.1833(4) -0.0179(3) 0.0703(12) Uani 1 1 d . . . . .
C01G C 0.7714(5) 0.3651(4) -0.2684(3) 0.0765(14) Uani 1 1 d . . . . .
H01G H 0.854534 0.340167 -0.273612 0.092 Uiso 1 1 calc R U . . .
C01I C 0.3977(6) 0.1342(4) 0.0433(3) 0.0759(13) Uani 1 1 d . . . . .
C01L C 0.7061(5) 0.3408(4) -0.2113(3) 0.0747(13) Uani 1 1 d . . . . .
H01L H 0.745540 0.300556 -0.177802 0.090 Uiso 1 1 calc R U . . .
C01M C 0.3026(6) 0.5271(4) 0.0081(3) 0.0784(14) Uani 1 1 d . . . . .
H01M H 0.291719 0.542445 0.053857 0.094 Uiso 1 1 calc R U . . .
C01N C 0.3328(6) 0.1508(5) 0.2067(3) 0.0844(16) Uani 1 1 d . . . . .
C01R C 0.1849(6) 0.1621(5) 0.0413(3) 0.0898(17) Uani 1 1 d . . . . .
H01R H 0.098810 0.163888 0.055435 0.108 Uiso 1 1 calc R U . . .
C01T C 0.5291(6) 0.1080(5) 0.0498(4) 0.0861(16) Uani 1 1 d . . . . .
C01W C 0.2661(7) 0.2325(5) 0.2177(4) 0.0967(19) Uani 1 1 d . . . . .
H01W H 0.187828 0.245318 0.188423 0.116 Uiso 1 1 calc R U . . .
C01X C 0.4477(8) 0.1345(5) 0.2519(3) 0.0955(18) Uani 1 1 d . . . . .
H01X H 0.493650 0.079943 0.247460 0.115 Uiso 1 1 calc R U . . .
C01Y C 0.2817(7) 0.0827(5) 0.1503(3) 0.0944(18) Uani 1 1 d . . . . .
H01B H 0.188165 0.063834 0.154828 0.113 Uiso 1 1 calc R U . . .
H01C H 0.334874 0.027328 0.155421 0.113 Uiso 1 1 calc R U . . .
C01Z C 0.3125(9) 0.2939(6) 0.2703(4) 0.109(2) Uani 1 1 d . . . . .
H01Z H 0.265166 0.347403 0.276384 0.130 Uiso 1 1 calc R U . . .
C011 C 0.2338(5) 0.3772(3) -0.1876(2) 0.0587(10) Uani 1 1 d . . . . .
H011 H 0.207829 0.338408 -0.226108 0.070 Uiso 1 1 calc R U . . .
C013 C 0.5900(5) 0.4617(3) -0.3097(2) 0.0630(10) Uani 1 1 d . . . . .
H013 H 0.551429 0.502026 -0.343329 0.076 Uiso 1 1 calc R U . . .
C017 C 0.4032(5) 0.5658(4) -0.0880(3) 0.0689(12) Uani 1 1 d . . . . .
C019 C 0.7156(5) 0.4245(4) -0.3166(3) 0.0727(13) Uani 1 1 d . . . . .
H019 H 0.760753 0.440856 -0.354513 0.087 Uiso 1 1 calc R U . . .
C020 C 0.4248(9) 0.2786(5) 0.3133(4) 0.103(2) Uani 1 1 d . . . . .
H020 H 0.455254 0.320884 0.349064 0.124 Uiso 1 1 calc R U . . .
C021 C 0.4952(9) 0.1997(6) 0.3043(4) 0.106(2) Uani 1 1 d . . . . .
H021 H 0.574957 0.189708 0.333266 0.127 Uiso 1 1 calc R U . . .
C022 C 0.5515(7) 0.1802(6) -0.0552(5) 0.115(3) Uani 1 1 d . . . . .
H022 H 0.609355 0.196242 -0.088130 0.139 Uiso 1 1 calc R U . . .

loop_
_atom_site_aniso_label
_atom_site_aniso_U_11
_atom_site_aniso_U_22
_atom_site_aniso_U_33
_atom_site_aniso_U_23
_atom_site_aniso_U_13
_atom_site_aniso_U_12
Zn1 0.0533(3) 0.0562(3) 0.0385(3) 0.0021(2) 0.0061(2) 0.0181(2)
Cl1 0.132(3) 0.325(6) 0.190(4) 0.127(4) -0.007(2) 0.040(3)
Cl1A 0.0792(8) 0.1008(10) 0.0943(10) 0.0236(8) 0.0107(7) 0.0356(7)
Cl06 0.0650(6) 0.0861(7) 0.0626(6) 0.0084(5) 0.0249(5) 0.0220(5)
Cl08 0.0793(7) 0.0623(6) 0.0895(8) 0.0191(6) 0.0225(6) 0.0121(5)
N1 0.079(3) 0.069(2) 0.067(2) -0.0081(19) -0.001(2) 0.017(2)
N1A 0.080(3) 0.070(2) 0.054(2) 0.0157(17) 0.0118(18) 0.0225(19)
N3 0.063(2) 0.069(2) 0.059(2) -0.0025(17) -0.0020(16) 0.0269(17)
N3A 0.064(2) 0.0623(19) 0.0498(18) 0.0074(15) 0.0166(15) 0.0170(16)
N7 0.062(2) 0.073(2) 0.0450(18) -0.0013(16) 0.0008(15) 0.0254(17)
N7A 0.0464(16) 0.0593(18) 0.0494(17) 0.0004(14) 0.0083(13) 0.0103(14)
N9 0.067(2) 0.065(2) 0.0413(16) -0.0016(14) 0.0007(14) 0.0282(17)
N9A 0.0504(17) 0.0560(17) 0.0409(15) 0.0039(13) 0.0056(13) 0.0151(14)
C2 0.079(3) 0.068(3) 0.072(3) -0.008(2) -0.001(2) 0.028(2)
C2A 0.080(3) 0.068(3) 0.054(2) 0.015(2) 0.018(2) 0.022(2)
C4 0.056(2) 0.059(2) 0.0416(19) 0.0001(16) 0.0032(16) 0.0132(17)
C4A 0.0494(19) 0.0504(18) 0.0398(17) 0.0036(14) 0.0055(14) 0.0146(15)
C5 0.055(2) 0.068(2) 0.045(2) 0.0025(18) 0.0054(16) 0.0183(18)
C5A 0.054(2) 0.0510(19) 0.0418(18) 0.0018(15) 0.0051(15) 0.0136(16)
C6 0.070(3) 0.068(3) 0.054(2) -0.002(2) 0.000(2) 0.012(2)
C6A 0.062(2) 0.059(2) 0.054(2) -0.0006(18) 0.0006(18) 0.0172(18)
C8 0.072(3) 0.073(3) 0.048(2) -0.005(2) -0.0023(19) 0.033(2)
C8A 0.055(2) 0.058(2) 0.045(2) 0.0060(16) 0.0076(16) 0.0105(17)
C10 0.062(3) 0.093(3) 0.052(2) -0.003(2) -0.0001(19) 0.030(2)
C10A 0.047(2) 0.067(2) 0.064(2) 0.005(2) 0.0120(18) 0.0106(18)
C11 0.060(2) 0.067(2) 0.049(2) -0.0052(18) -0.0056(18) 0.024(2)
C11A 0.055(2) 0.068(2) 0.056(2) 0.0132(19) 0.0180(18) 0.0162(19)
C12 0.079(3) 0.086(3) 0.055(3) -0.014(2) -0.005(2) 0.011(3)
C12A 0.067(3) 0.084(3) 0.068(3) -0.012(2) 0.002(2) 0.026(2)
C13 0.095(4) 0.086(4) 0.068(3) 0.004(3) 0.009(3) 0.004(3)
C13A 0.100(4) 0.093(4) 0.078(4) -0.018(3) 0.007(3) 0.023(3)
C14 0.098(4) 0.096(4) 0.052(3) -0.001(3) 0.002(3) 0.028(3)
C14A 0.109(5) 0.080(3) 0.080(4) -0.005(3) 0.036(3) 0.019(3)
C15 0.099(4) 0.083(3) 0.051(3) -0.014(2) -0.007(2) 0.018(3)
C15A 0.094(4) 0.097(4) 0.120(5) 0.010(4) 0.057(4) 0.035(4)
C16 0.076(3) 0.076(3) 0.056(3) -0.003(2) -0.008(2) 0.012(2)
C16A 0.070(3) 0.095(4) 0.106(4) 0.006(3) 0.037(3) 0.018(3)
Zn02 0.0636(4) 0.0860(4) 0.0534(4) -0.0018(3) 0.0093(3) 0.0044(3)
Cl2 0.0623(7) 0.1817(17) 0.0566(7) -0.0079(8) 0.0092(5) 0.0128(8)
Cl3 0.1335(15) 0.1460(17) 0.1121(14) -0.0664(13) 0.0450(12) -0.0398(13)
Cl07 0.0973(10) 0.0929(10) 0.0966(11) 0.0009(8) 0.0097(8) -0.0141(8)
Cl09 0.1278(16) 0.163(2) 0.1301(17) 0.0114(15) -0.0116(13) 0.0482(15)
N00F 0.068(2) 0.069(2) 0.0480(18) -0.0021(16) 0.0091(16) 0.0160(17)
N00G 0.063(2) 0.068(2) 0.0441(17) -0.0012(15) 0.0080(15) 0.0140(17)
N00K 0.076(3) 0.093(3) 0.0475(19) -0.0058(19) 0.0128(18) 0.016(2)
N00N 0.071(3) 0.092(3) 0.067(3) 0.012(2) 0.007(2) 0.007(2)
N00S 0.082(3) 0.086(3) 0.067(3) -0.016(2) 0.000(2) 0.008(2)
N01O 0.078(3) 0.150(6) 0.124(5) 0.022(4) 0.000(3) 0.026(4)
N015 0.072(3) 0.103(3) 0.085(3) 0.017(3) 0.010(2) 0.000(2)
N016 0.078(3) 0.103(3) 0.074(3) 0.018(3) 0.001(2) 0.005(3)
C00R 0.059(2) 0.069(2) 0.046(2) -0.0060(18) 0.0010(17) 0.0141(19)
C00U 0.060(2) 0.068(2) 0.044(2) -0.0039(18) 0.0025(17) 0.0048(19)
C00V 0.063(2) 0.066(2) 0.047(2) -0.0008(18) 0.0036(18) 0.015(2)
C00Z 0.067(3) 0.079(3) 0.044(2) 0.0108(19) 0.0081(18) 0.019(2)
C01A 0.063(3) 0.087(3) 0.047(2) 0.004(2) 0.0021(18) 0.014(2)
C01E 0.062(3) 0.074(3) 0.073(3) 0.000(2) 0.001(2) 0.004(2)
C01G 0.054(3) 0.096(4) 0.079(3) -0.011(3) 0.007(2) 0.004(2)
C01I 0.072(3) 0.081(3) 0.072(3) 0.004(3) -0.001(2) 0.007(2)
C01L 0.064(3) 0.091(3) 0.066(3) -0.001(3) -0.011(2) 0.016(2)
C01M 0.088(4) 0.091(4) 0.055(3) -0.018(3) 0.004(2) 0.015(3)
C01N 0.093(4) 0.092(4) 0.068(3) 0.030(3) 0.009(3) 0.007(3)
C01R 0.071(3) 0.119(5) 0.080(4) 0.016(3) 0.008(3) 0.010(3)
C01T 0.074(3) 0.093(4) 0.091(4) 0.001(3) 0.003(3) 0.012(3)
C01W 0.089(4) 0.112(5) 0.090(4) 0.027(4) 0.013(3) 0.011(4)
C01X 0.110(5) 0.097(4) 0.079(4) 0.023(3) 0.005(3) 0.016(4)
C01Y 0.098(4) 0.102(4) 0.080(4) 0.025(3) 0.002(3) -0.008(3)
C01Z 0.120(6) 0.106(5) 0.105(5) 0.007(4) 0.038(5) 0.005(4)
C011 0.061(2) 0.070(3) 0.046(2) -0.0037(18) 0.0056(17) 0.014(2)
C013 0.070(3) 0.067(3) 0.052(2) -0.001(2) 0.010(2) 0.001(2)
C017 0.073(3) 0.070(3) 0.062(3) -0.008(2) 0.000(2) 0.013(2)
C019 0.066(3) 0.085(3) 0.068(3) -0.012(3) 0.017(2) -0.010(2)
C020 0.137(6) 0.094(5) 0.080(4) 0.012(3) 0.023(4) -0.011(4)
C021 0.122(6) 0.108(5) 0.082(4) 0.028(4) -0.003(4) -0.001(4)
C022 0.071(4) 0.141(6) 0.139(7) 0.029(5) 0.028(4) 0.008(4)

loop_
_atom_type_symbol
_atom_type_description
_atom_type_scat_dispersion_real
_atom_type_scat_dispersion_imag
_atom_type_scat_source
C C 0.0181 0.0091 'International Tables Vol C Tables 4.2.6.8 and 6.1.1.4'
H H 0.0000 0.0000 'International Tables Vol C Tables 4.2.6.8 and 6.1.1.4'
Cl Cl 0.3639 0.7018 'International Tables Vol C Tables 4.2.6.8 and 6.1.1.4'
N N 0.0311 0.0180 'International Tables Vol C Tables 4.2.6.8 and 6.1.1.4'
Zn Zn -1.5491 0.6778 'International Tables Vol C Tables 4.2.6.8 and 6.1.1.4'

loop_
_geom_angle_atom_site_label_1
_geom_angle_atom_site_label_2
_geom_angle_atom_site_label_3
_geom_angle
_geom_angle_site_symmetry_1
_geom_angle_site_symmetry_3
_geom_angle_publ_flag
Cl06 Zn1 Cl08 110.58(5) . . ?
N9 Zn1 Cl06 106.85(12) . . ?
N9 Zn1 Cl08 109.44(12) . . ?
N9A Zn1 Cl06 116.46(10) . . ?
N9A Zn1 Cl08 105.95(11) . . ?
N9A Zn1 N9 107.41(13) . . ?
C6 N1 C2 118.0(4) . . ?
C6A N1A C2A 117.4(4) . . ?
C2 N3 C4 112.4(4) . . ?
C4A N3A C2A 112.4(4) . . ?
C5 N7 C10 128.6(4) . . ?
C8 N7 C5 106.0(3) . . ?
C8 N7 C10 125.4(4) . . ?
C5A N7A C10A 129.1(3) . . ?
C8A N7A C5A 106.2(3) . . ?
C8A N7A C10A 124.7(3) . . ?
C4 N9 Zn1 129.7(3) . . ?
C8 N9 Zn1 123.4(3) . . ?
C8 N9 C4 105.4(3) . . ?
C4A N9A Zn1 131.6(3) . . ?
C8A N9A Zn1 123.0(3) . . ?
C8A N9A C4A 105.3(3) . . ?
N1 C2 H2 115.9 . . ?
N3 C2 N1 128.2(4) . . ?
N3 C2 H2 115.9 . . ?
N1A C2A H2A 115.7 . . ?
N3A C2A N1A 128.5(4) . . ?
N3A C2A H2A 115.7 . . ?
N3 C4 N9 126.3(4) . . ?
N3 C4 C5 124.5(4) . . ?
N9 C4 C5 109.2(3) . . ?
N3A C4A N9A 126.7(3) . . ?
N3A C4A C5A 124.3(3) . . ?
N9A C4A C5A 108.9(3) . . ?
N7 C5 C4 106.3(4) . . ?
C6 C5 N7 136.1(4) . . ?
C6 C5 C4 117.6(4) . . ?
N7A C5A C4A 105.9(3) . . ?
C6A C5A N7A 137.2(4) . . ?
C6A C5A C4A 116.9(4) . . ?
N1 C6 Cl1 112.8(4) . . ?
N1 C6 C5 119.3(4) . . ?
C5 C6 Cl1 128.0(4) . . ?
N1A C6A Cl1A 116.3(3) . . ?
N1A C6A C5A 120.3(4) . . ?
C5A C6A Cl1A 123.2(4) . . ?
N7 C8 H8 123.5 . . ?
N9 C8 N7 113.1(4) . . ?
N9 C8 H8 123.5 . . ?
N7A C8A H8A 123.1 . . ?
N9A C8A N7A 113.7(3) . . ?
N9A C8A H8A 123.1 . . ?
N7 C10 H10C 109.0 . . ?
N7 C10 H10D 109.0 . . ?
N7 C10 C11 112.8(4) . . ?
H10C C10 H10D 107.8 . . ?
C11 C10 H10C 109.0 . . ?
C11 C10 H10D 109.0 . . ?
N7A C10A H10A 108.9 . . ?
N7A C10A H10B 108.9 . . ?
N7A C10A C11A 113.4(4) . . ?
H10A C10A H10B 107.7 . . ?
C11A C10A H10A 108.9 . . ?
C11A C10A H10B 108.9 . . ?
C12 C11 C10 120.1(4) . . ?
C12 C11 C16 120.1(5) . . ?
C16 C11 C10 119.9(5) . . ?
C12A C11A C10A 122.9(4) . . ?
C16A C11A C10A 119.3(5) . . ?
C16A C11A C12A 117.8(5) . . ?
C11 C12 H12 119.8 . . ?
C11 C12 C13 120.4(5) . . ?
C13 C12 H12 119.8 . . ?
C11A C12A H12A 119.5 . . ?
C11A C12A C13A 120.9(5) . . ?
C13A C12A H12A 119.5 . . ?
C12 C13 H13 120.4 . . ?
C14 C13 C12 119.2(6) . . ?
C14 C13 H13 120.4 . . ?
C12A C13A H13A 119.9 . . ?
C14A C13A C12A 120.1(6) . . ?
C14A C13A H13A 119.9 . . ?
C13 C14 H14 119.8 . . ?
C15 C14 C13 120.5(5) . . ?
C15 C14 H14 119.8 . . ?
C13A C14A H14A 120.1 . . ?
C15A C14A C13A 119.8(6) . . ?
C15A C14A H14A 120.1 . . ?
C14 C15 H15 119.9 . . ?
C14 C15 C16 120.2(5) . . ?
C16 C15 H15 119.9 . . ?
C14A C15A H15A 119.3 . . ?
C14A C15A C16A 121.4(6) . . ?
C16A C15A H15A 119.3 . . ?
C11 C16 C15 119.6(5) . . ?
C11 C16 H16 120.2 . . ?
C15 C16 H16 120.2 . . ?
C11A C16A C15A 119.9(6) . . ?
C11A C16A H16A 120.1 . . ?
C15A C16A H16A 120.1 . . ?
Cl2 Zn02 Cl3 114.84(7) . . ?
N00F Zn02 Cl2 117.02(12) . . ?
N00F Zn02 Cl3 104.86(12) . . ?
N00F Zn02 N00N 102.92(17) . . ?
N00N Zn02 Cl2 106.91(14) . . ?
N00N Zn02 Cl3 109.55(16) . . ?
C00R N00F Zn02 127.3(3) . . ?
C011 N00F Zn02 127.1(3) . . ?
C011 N00F C00R 104.5(4) . . ?
C00V N00G C00Z 128.9(4) . . ?
C011 N00G C00V 106.9(4) . . ?
C011 N00G C00Z 124.2(4) . . ?
C01M N00K C00R 112.7(5) . . ?
C01E N00N Zn02 128.9(4) . . ?
C01R N00N Zn02 126.3(4) . . ?
C01R N00N C01E 104.5(5) . . ?
C017 N00S C01M 118.0(5) . . ?
C01T N01O C022 118.1(6) . . ?
C022 N015 C01E 112.4(6) . . ?
C01I N016 C01Y 129.4(5) . . ?
C01R N016 C01I 107.1(5) . . ?
C01R N016 C01Y 123.4(5) . . ?
N00F C00R C00V 109.7(4) . . ?
N00K C00R N00F 125.8(4) . . ?
N00K C00R C00V 124.5(4) . . ?
C01A C00U C00Z 123.9(4) . . ?
C01A C00U C013 119.3(4) . . ?
C013 C00U C00Z 116.7(4) . . ?
N00G C00V C00R 105.3(4) . . ?
C017 C00V N00G 138.2(5) . . ?
C017 C00V C00R 116.5(4) . . ?
N00G C00Z C00U 113.6(3) . . ?
N00G C00Z H00A 108.8 . . ?
N00G C00Z H00B 108.8 . . ?
C00U C00Z H00A 108.8 . . ?
C00U C00Z H00B 108.8 . . ?
H00A C00Z H00B 107.7 . . ?
C00U C01A H01A 119.8 . . ?
C00U C01A C01L 120.3(5) . . ?
C01L C01A H01A 119.8 . . ?
N00N C01E C01I 109.2(5) . . ?
N015 C01E N00N 125.7(5) . . ?
N015 C01E C01I 125.0(5) . . ?
C01L C01G H01G 119.7 . . ?
C019 C01G H01G 119.7 . . ?
C019 C01G C01L 120.5(5) . . ?
N016 C01I C01E 105.8(5) . . ?
N016 C01I C01T 137.3(6) . . ?
C01T C01I C01E 116.7(6) . . ?
C01A C01L H01L 120.3 . . ?
C01G C01L C01A 119.4(5) . . ?
C01G C01L H01L 120.3 . . ?
N00K C01M N00S 128.0(5) . . ?
N00K C01M H01M 116.0 . . ?
N00S C01M H01M 116.0 . . ?
C01W C01N C01Y 122.2(6) . . ?
C01X C01N C01W 116.9(7) . . ?
C01X C01N C01Y 120.8(6) . . ?
N00N C01R N016 113.4(5) . . ?
N00N C01R H01R 123.3 . . ?
N016 C01R H01R 123.3 . . ?
N01O C01T Cl09 115.9(5) . . ?
N01O C01T C01I 119.9(6) . . ?
C01I C01T Cl09 124.1(5) . . ?
C01N C01W H01W 119.1 . . ?
C01Z C01W C01N 121.8(7) . . ?
C01Z C01W H01W 119.1 . . ?
C01N C01X H01X 119.9 . . ?
C01N C01X C021 120.1(7) . . ?
C021 C01X H01X 119.9 . . ?
N016 C01Y H01B 109.2 . . ?
N016 C01Y H01C 109.2 . . ?
C01N C01Y N016 111.9(5) . . ?
C01N C01Y H01B 109.2 . . ?
C01N C01Y H01C 109.2 . . ?
H01B C01Y H01C 107.9 . . ?
C01W C01Z H01Z 119.5 . . ?
C020 C01Z C01W 121.0(8) . . ?
C020 C01Z H01Z 119.5 . . ?
N00F C011 N00G 113.6(4) . . ?
N00F C011 H011 123.2 . . ?
N00G C011 H011 123.2 . . ?
C00U C013 H013 119.9 . . ?
C00U C013 C019 120.1(5) . . ?
C019 C013 H013 119.9 . . ?
N00S C017 Cl07 117.9(4) . . ?
N00S C017 C00V 120.4(5) . . ?
C00V C017 Cl07 121.8(4) . . ?
C01G C019 C013 120.3(5) . . ?
C01G C019 H019 119.9 . . ?
C013 C019 H019 119.9 . . ?
C01Z C020 H020 120.2 . . ?
C01Z C020 C021 119.5(8) . . ?
C021 C020 H020 120.2 . . ?
C01X C021 H021 119.8 . . ?
C020 C021 C01X 120.5(7) . . ?
C020 C021 H021 119.8 . . ?
N01O C022 H022 116.1 . . ?
N015 C022 N01O 127.8(7) . . ?
N015 C022 H022 116.1 . . ?

loop_
_geom_bond_atom_site_label_1
_geom_bond_atom_site_label_2
_geom_bond_distance
_geom_bond_site_symmetry_2
_geom_bond_publ_flag
Zn1 Cl06 2.2180(11) . ?
Zn1 Cl08 2.2481(13) . ?
Zn1 N9 2.033(3) . ?
Zn1 N9A 2.022(3) . ?
Cl1 C6 1.600(6) . ?
Cl1A C6A 1.703(4) . ?
N1 C2 1.361(7) . ?
N1 C6 1.313(6) . ?
N1A C2A 1.343(6) . ?
N1A C6A 1.318(6) . ?
N3 C2 1.313(6) . ?
N3 C4 1.341(5) . ?
N3A C2A 1.334(5) . ?
N3A C4A 1.332(5) . ?
N7 C5 1.384(5) . ?
N7 C8 1.340(6) . ?
N7 C10 1.475(5) . ?
N7A C5A 1.382(5) . ?
N7A C8A 1.341(5) . ?
N7A C10A 1.475(5) . ?
N9 C4 1.367(5) . ?
N9 C8 1.329(5) . ?
N9A C4A 1.374(5) . ?
N9A C8A 1.320(5) . ?
C2 H2 0.9300 . ?
C2A H2A 0.9300 . ?
C4 C5 1.388(6) . ?
C4A C5A 1.405(5) . ?
C5 C6 1.384(6) . ?
C5A C6A 1.381(5) . ?
C8 H8 0.9300 . ?
C8A H8A 0.9300 . ?
C10 H10C 0.9700 . ?
C10 H10D 0.9700 . ?
C10 C11 1.515(7) . ?
C10A H10A 0.9700 . ?
C10A H10B 0.9700 . ?
C10A C11A 1.510(6) . ?
C11 C12 1.360(8) . ?
C11 C16 1.387(6) . ?
C11A C12A 1.373(7) . ?
C11A C16A 1.369(6) . ?
C12 H12 0.9300 . ?
C12 C13 1.402(8) . ?
C12A H12A 0.9300 . ?
C12A C13A 1.395(8) . ?
C13 H13 0.9300 . ?
C13 C14 1.376(8) . ?
C13A H13A 0.9300 . ?
C13A C14A 1.361(9) . ?
C14 H14 0.9300 . ?
C14 C15 1.368(9) . ?
C14A H14A 0.9300 . ?
C14A C15A 1.313(10) . ?
C15 H15 0.9300 . ?
C15 C16 1.389(8) . ?
C15A H15A 0.9300 . ?
C15A C16A 1.416(10) . ?
C16 H16 0.9300 . ?
C16A H16A 0.9300 . ?
Zn02 Cl2 2.1947(15) . ?
Zn02 Cl3 2.2163(17) . ?
Zn02 N00F 2.017(4) . ?
Zn02 N00N 2.033(4) . ?
Cl07 C017 1.736(6) . ?
Cl09 C01T 1.717(7) . ?
N00F C00R 1.378(6) . ?
N00F C011 1.321(6) . ?
N00G C00V 1.381(5) . ?
N00G C00Z 1.472(6) . ?
N00G C011 1.327(6) . ?
N00K C00R 1.344(6) . ?
N00K C01M 1.312(7) . ?
N00N C01E 1.365(7) . ?
N00N C01R 1.332(7) . ?
N00S C01M 1.334(8) . ?
N00S C017 1.315(7) . ?
N01O C01T 1.318(9) . ?
N01O C022 1.374(10) . ?
N015 C01E 1.336(7) . ?
N015 C022 1.308(8) . ?
N016 C01I 1.351(8) . ?
N016 C01R 1.340(7) . ?
N016 C01Y 1.502(8) . ?
C00R C00V 1.385(7) . ?
C00U C00Z 1.512(6) . ?
C00U C01A 1.359(6) . ?
C00U C013 1.396(6) . ?
C00V C017 1.374(7) . ?
C00Z H00A 0.9700 . ?
C00Z H00B 0.9700 . ?
C01A H01A 0.9300 . ?
C01A C01L 1.413(7) . ?
C01E C01I 1.415(7) . ?
C01G H01G 0.9300 . ?
C01G C01L 1.384(8) . ?
C01G C019 1.349(8) . ?
C01I C01T 1.365(8) . ?
C01L H01L 0.9300 . ?
C01M H01M 0.9300 . ?
C01N C01W 1.397(10) . ?
C01N C01X 1.379(9) . ?
C01N C01Y 1.484(9) . ?
C01R H01R 0.9300 . ?
C01W H01W 0.9300 . ?
C01W C01Z 1.364(11) . ?
C01X H01X 0.9300 . ?
C01X C021 1.398(10) . ?
C01Y H01B 0.9700 . ?
C01Y H01C 0.9700 . ?
C01Z H01Z 0.9300 . ?
C01Z C020 1.333(11) . ?
C011 H011 0.9300 . ?
C013 H013 0.9300 . ?
C013 C019 1.398(7) . ?
C019 H019 0.9300 . ?
C020 H020 0.9300 . ?
C020 C021 1.375(11) . ?
C021 H021 0.9300 . ?
C022 H022 0.9300 . ?

loop_
_geom_torsion_atom_site_label_1
_geom_torsion_atom_site_label_2
_geom_torsion_atom_site_label_3
_geom_torsion_atom_site_label_4
_geom_torsion
_geom_torsion_site_symmetry_1
_geom_torsion_site_symmetry_2
_geom_torsion_site_symmetry_3
_geom_torsion_site_symmetry_4
_geom_torsion_publ_flag
Zn1 N9 C4 N3 -14.0(7) . . . . ?
Zn1 N9 C4 C5 165.8(3) . . . . ?
Zn1 N9 C8 N7 -167.3(3) . . . . ?
Zn1 N9A C4A N3A -5.9(6) . . . . ?
Zn1 N9A C4A C5A 176.1(3) . . . . ?
Zn1 N9A C8A N7A -176.7(3) . . . . ?
N3 C4 C5 N7 -179.6(4) . . . . ?
N3 C4 C5 C6 2.5(7) . . . . ?
N3A C4A C5A N7A -177.6(4) . . . . ?
N3A C4A C5A C6A 0.7(6) . . . . ?
N7 C5 C6 Cl1 -0.3(9) . . . . ?
N7 C5 C6 N1 179.9(5) . . . . ?
N7 C10 C11 C12 -61.3(6) . . . . ?
N7 C10 C11 C16 119.1(5) . . . . ?
N7A C5A C6A Cl1A -6.3(8) . . . . ?
N7A C5A C6A N1A 178.2(5) . . . . ?
N7A C10A C11A C12A 18.6(6) . . . . ?
N7A C10A C11A C16A -163.0(4) . . . . ?
N9 C4 C5 N7 0.6(5) . . . . ?
N9 C4 C5 C6 -177.3(4) . . . . ?
N9A C4A C5A N7A 0.4(4) . . . . ?
N9A C4A C5A C6A 178.7(4) . . . . ?
C2 N1 C6 Cl1 -177.9(4) . . . . ?
C2 N1 C6 C5 1.9(8) . . . . ?
C2 N3 C4 N9 179.0(5) . . . . ?
C2 N3 C4 C5 -0.8(7) . . . . ?
C2A N1A C6A Cl1A -178.4(4) . . . . ?
C2A N1A C6A C5A -2.6(7) . . . . ?
C2A N3A C4A N9A -177.4(4) . . . . ?
C2A N3A C4A C5A 0.3(6) . . . . ?
C4 N3 C2 N1 -0.4(8) . . . . ?
C4 N9 C8 N7 0.0(6) . . . . ?
C4 C5 C6 Cl1 176.8(4) . . . . ?
C4 C5 C6 N1 -3.0(7) . . . . ?
C4A N3A C2A N1A -2.8(7) . . . . ?
C4A N9A C8A N7A 0.0(5) . . . . ?
C4A C5A C6A Cl1A 176.1(3) . . . . ?
C4A C5A C6A N1A 0.6(6) . . . . ?
C5 N7 C8 N9 0.3(6) . . . . ?
C5 N7 C10 C11 -69.2(7) . . . . ?
C5A N7A C8A N9A 0.2(5) . . . . ?
C5A N7A C10A C11A 83.2(5) . . . . ?
C6 N1 C2 N3 -0.2(9) . . . . ?
C6A N1A C2A N3A 4.1(8) . . . . ?
C8 N7 C5 C4 -0.6(5) . . . . ?
C8 N7 C5 C6 176.8(6) . . . . ?
C8 N7 C10 C11 108.6(5) . . . . ?
C8 N9 C4 N3 179.8(5) . . . . ?
C8 N9 C4 C5 -0.4(5) . . . . ?
C8A N7A C5A C4A -0.4(4) . . . . ?
C8A N7A C5A C6A -178.2(5) . . . . ?
C8A N7A C10A C11A -98.6(5) . . . . ?
C8A N9A C4A N3A 177.7(4) . . . . ?
C8A N9A C4A C5A -0.3(4) . . . . ?
C10 N7 C5 C4 177.6(4) . . . . ?
C10 N7 C5 C6 -5.0(9) . . . . ?
C10 N7 C8 N9 -177.9(4) . . . . ?
C10 C11 C12 C13 179.6(5) . . . . ?
C10 C11 C16 C15 -179.2(4) . . . . ?
C10A N7A C5A C4A 178.1(4) . . . . ?
C10A N7A C5A C6A 0.2(8) . . . . ?
C10A N7A C8A N9A -178.3(4) . . . . ?
C10A C11A C12A C13A 178.1(5) . . . . ?
C10A C11A C16A C15A -177.9(5) . . . . ?
C11 C12 C13 C14 -0.6(9) . . . . ?
C11A C12A C13A C14A -1.4(10) . . . . ?
C12 C11 C16 C15 1.2(7) . . . . ?
C12 C13 C14 C15 1.7(9) . . . . ?
C12A C11A C16A C15A 0.7(8) . . . . ?
C12A C13A C14A C15A 3.1(10) . . . . ?
C13 C14 C15 C16 -1.3(9) . . . . ?
C13A C14A C15A C16A -2.8(11) . . . . ?
C14 C15 C16 C11 -0.1(8) . . . . ?
C14A C15A C16A C11A 1.0(10) . . . . ?
C16 C11 C12 C13 -0.8(7) . . . . ?
C16A C11A C12A C13A -0.4(8) . . . . ?
Zn02 N00F C00R N00K -12.8(6) . . . . ?
Zn02 N00F C00R C00V 167.9(3) . . . . ?
Zn02 N00F C011 N00G -168.2(3) . . . . ?
Zn02 N00N C01E N015 4.7(9) . . . . ?
Zn02 N00N C01E C01I -172.0(4) . . . . ?
Zn02 N00N C01R N016 172.5(4) . . . . ?
N00F C00R C00V N00G 0.7(5) . . . . ?
N00F C00R C00V C017 -180.0(4) . . . . ?
N00G C00V C017 Cl07 -2.5(8) . . . . ?
N00G C00V C017 N00S 177.9(5) . . . . ?
N00K C00R C00V N00G -178.7(4) . . . . ?
N00K C00R C00V C017 0.7(7) . . . . ?
N00N C01E C01I N016 -1.6(6) . . . . ?
N00N C01E C01I C01T 175.8(5) . . . . ?
N015 C01E C01I N016 -178.2(6) . . . . ?
N015 C01E C01I C01T -0.9(9) . . . . ?
N016 C01I C01T Cl09 0.3(12) . . . . ?
N016 C01I C01T N01O 178.8(7) . . . . ?
C00R N00F C011 N00G 0.3(5) . . . . ?
C00R N00K C01M N00S -1.9(8) . . . . ?
C00R C00V C017 Cl07 178.4(3) . . . . ?
C00R C00V C017 N00S -1.1(7) . . . . ?
C00U C01A C01L C01G -1.4(8) . . . . ?
C00U C013 C019 C01G 0.8(7) . . . . ?
C00V N00G C00Z C00U 86.6(5) . . . . ?
C00V N00G C011 N00F 0.2(5) . . . . ?
C00Z N00G C00V C00R -179.5(4) . . . . ?
C00Z N00G C00V C017 1.4(8) . . . . ?
C00Z N00G C011 N00F 179.2(4) . . . . ?
C00Z C00U C01A C01L 178.4(5) . . . . ?
C00Z C00U C013 C019 -178.4(4) . . . . ?
C01A C00U C00Z N00G 2.3(7) . . . . ?
C01A C00U C013 C019 -1.3(7) . . . . ?
C01E N00N C01R N016 -1.6(7) . . . . ?
C01E N015 C022 N01O 1.9(12) . . . . ?
C01E C01I C01T Cl09 -175.9(5) . . . . ?
C01E C01I C01T N01O 2.6(10) . . . . ?
C01I N016 C01R N00N 0.6(8) . . . . ?
C01I N016 C01Y C01N 79.0(9) . . . . ?
C01L C01G C019 C013 -0.7(8) . . . . ?
C01M N00K C00R N00F -178.6(4) . . . . ?
C01M N00K C00R C00V 0.7(7) . . . . ?
C01M N00S C017 Cl07 -179.4(4) . . . . ?
C01M N00S C017 C00V 0.1(7) . . . . ?
C01N C01W C01Z C020 0.4(11) . . . . ?
C01N C01X C021 C020 2.9(11) . . . . ?
C01R N00N C01E N015 178.5(6) . . . . ?
C01R N00N C01E C01I 1.9(6) . . . . ?
C01R N016 C01I C01E 0.6(7) . . . . ?
C01R N016 C01I C01T -175.9(7) . . . . ?
C01R N016 C01Y C01N -95.6(7) . . . . ?
C01T N01O C022 N015 -0.4(14) . . . . ?
C01W C01N C01X C021 -2.2(10) . . . . ?
C01W C01N C01Y N016 66.6(8) . . . . ?
C01W C01Z C020 C021 0.2(11) . . . . ?
C01X C01N C01W C01Z 0.5(10) . . . . ?
C01X C01N C01Y N016 -115.1(7) . . . . ?
C01Y N016 C01I C01E -174.7(6) . . . . ?
C01Y N016 C01I C01T 8.8(12) . . . . ?
C01Y N016 C01R N00N 176.3(6) . . . . ?
C01Y C01N C01W C01Z 178.9(6) . . . . ?
C01Y C01N C01X C021 179.4(6) . . . . ?
C01Z C020 C021 C01X -1.9(11) . . . . ?
C011 N00F C00R N00K 178.7(4) . . . . ?
C011 N00F C00R C00V -0.6(5) . . . . ?
C011 N00G C00V C00R -0.5(5) . . . . ?
C011 N00G C00V C017 -179.6(5) . . . . ?
C011 N00G C00Z C00U -92.2(5) . . . . ?
C013 C00U C00Z N00G 179.2(4) . . . . ?
C013 C00U C01A C01L 1.6(7) . . . . ?
C017 N00S C01M N00K 1.5(9) . . . . ?
C019 C01G C01L C01A 1.0(8) . . . . ?
C022 N01O C01T Cl09 176.5(6) . . . . ?
C022 N01O C01T C01I -2.0(11) . . . . ?
C022 N015 C01E N00N -177.3(6) . . . . ?
C022 N015 C01E C01I -1.2(9) . . . . ?
